data_4031605
loop_
_publ_author_name
'Burgemeister, K.'
'Limanski, E.M.'
'Drewes, D.'
'Kueper, I.'
'Krebs, B.'

_publ_section_title
;
 Formation of large clusters in the reaction of lanthanide cations with
 heptamolybdate
;
_journal_name_full 'European Journal of Inorganic Chemistry'
_journal_page_first 2690
_journal_page_last 2694
_journal_volume 2004
_journal_year 2004
_chemical_formula_sum 'C13.32 H158.76 Mo29 N14.03 O138 Sm4'
_chemical_name_systematic
;
(N H4)10.7 (N (C H3)4)3.33 (Sm4 (Mo O4) (H2 O)16 (Mo7 O24)4) (H2 O)22
;
_space_group_IT_number 220
_symmetry_space_group_name_Hall 'I -4bd 2c 3'
_symmetry_space_group_name_H-M 'I -4 3 d'
_cell_angle_alpha 90
_cell_angle_beta 90
_cell_angle_gamma 90
_cell_formula_units_Z 12
_cell_length_a 35.533
_cell_length_b 35.533
_cell_length_c 35.533
_cell_volume 44863.756
_citation_journal_id_ASTM EJICFO
_cod_data_source_file Burgemeister_EJICFO_2004_1410.cif
_cod_data_source_block C13.32H158.76Mo29N14.03O138Sm4
_cod_original_cell_volume 44863.76
_cod_database_code 4031605

loop_
_symmetry_equiv_pos_as_xyz
x,y,z
y+1/4,-x+3/4,-z+1/4
-x,-y+1/2,z
-y+3/4,x+3/4,-z+1/4
x,-y,-z+1/2
-y+1/4,-x+3/4,z+3/4
-x,y+1/2,-z+1/2
y+3/4,x+3/4,z+3/4
z,x,y
x+1/4,-z+3/4,-y+1/4
-z,-x+1/2,y
-x+3/4,z+3/4,-y+1/4
z,-x,-y+1/2
-x+1/4,-z+3/4,y+3/4
-z,x+1/2,-y+1/2
x+3/4,z+3/4,y+3/4
y,z,x
y,-z,-x+1/2
-z+1/4,-y+3/4,x+3/4
-y,z+1/2,-x+1/2
z+1/4,y+1/4,x+1/4
-y+1/2,-z,x+1/2
-z+1/4,y+1/4,-x+3/4
z+3/4,-y+1/4,-x+3/4
x+1/2,y+1/2,z+1/2
y+3/4,-x+5/4,-z+3/4
-x+1/2,-y+1,z+1/2
-y+5/4,x+5/4,-z+3/4
x+1/2,-y+1/2,-z+1
-y+3/4,-x+5/4,z+5/4
-x+1/2,y+1,-z+1
y+5/4,x+5/4,z+5/4
z+1/2,x+1/2,y+1/2
x+3/4,-z+5/4,-y+3/4
-z+1/2,-x+1,y+1/2
-x+5/4,z+5/4,-y+3/4
z+1/2,-x+1/2,-y+1
-x+3/4,-z+5/4,y+5/4
-z+1/2,x+1,-y+1
x+5/4,z+5/4,y+5/4
y+1/2,z+1/2,x+1/2
y+1/2,-z+1/2,-x+1
-z+3/4,-y+5/4,x+5/4
-y+1/2,z+1,-x+1
z+3/4,y+3/4,x+3/4
-y+1,-z+1/2,x+1
-z+3/4,y+3/4,-x+5/4
z+5/4,-y+3/4,-x+5/4

loop_
_atom_site_label
_atom_site_type_symbol
_atom_site_fract_x
_atom_site_fract_y
_atom_site_fract_z
_atom_site_occupancy
_atom_site_U_iso_or_equiv
Mo5 Mo+6 0.134397 0.752058 0.097143 1 0.0
O27 O-2 0.38052 0.8046 0.08521 1 0.0
N6 N-3 0.3285 0.6715 0.1715 1 0.0
O37 O-2 0.1963 0.8844 0.1835 0.5 0.0
O5 O-2 0.19258 0.8655 0.09929 1 0.0
Mo4 Mo+6 0.200213 0.758415 0.165676 1 0.0
O33 O-2 0.1255 0.6949 0.2105 0.67 0.0
C1 C+4 0.3036 0.6431 0.152 1 0.0
O4 O-2 0.1898 0.80943 0.15117 1 0.0
O16 O-2 0.08763 0.74808 0.08376 1 0.0
O24 O-2 0.1625 0.64883 0.0282 1 0.0
O3 O-2 0.19688 0.75838 0.10447 1 0.0
O21 O-2 0.26242 0.71368 0.10035 1 0.0
O32 O-2 0.0972 0.6721 -0.0679 0.5 0.0
Mo3 Mo+6 0.147065 0.815021 0.026958 1 0.0
Mo2 Mo+6 0.202977 0.817611 0.098165 1 0.0
O36 O-2 0.1141 0.8017 0.2623 0.67 0.0
O19 O-2 0.093 0.7524 -0.0341 1 0.0
Mo6 Mo+6 0.08797 0.74927 0.01406 1 0.0
O9 O-2 0.09428 0.80261 0.02621 1 0.0
O22 O-2 0.2143 0.65406 0.09866 1 0.0
O14 O-2 0.20114 0.70684 0.15018 1 0.0
O10 O-2 0.1412 0.86279 0.03642 1 0.0
O8 O-2 0.14418 0.75536 0.03478 1 0.0
O11 O-2 0.157 0.81231 -0.02026 1 0.0
O35 O-2 -0.0011 0.6738 0.0206 0.5 0.0
O25 O-2 0.1704 0.70577 -0.02274 1 0.0
O28 O-2 0.31011 0.7998 0.14396 1 0.0
C2 C+4 0.3049 0.6951 0.1951 1 0.0
Mo1 Mo+6 0.25 0.875 0 1 0.0
Mo8 Mo+6 0.16028 0.696752 0.0239 1 0.0
O23 O-2 0.20976 0.71057 0.04332 1 0.0
O12 O-2 0.24687 0.76478 0.17545 1 0.0
O20 O-2 0.1044 0.69899 0.02262 1 0.0
C4 C+4 0.2588 0.6202 0.0315 1 0.0
N1 N-3 0.231 0.769 0.269 1 0.0
Mo7 Mo+6 0.215816 0.702533 0.09621 1 0.0
O17 O-2 0.15294 0.70344 0.08574 1 0.0
O26 O-2 0.30442 0.76547 0.06568 1 0.0
O7 O-2 0.14239 0.80416 0.08839 1 0.0
N7 N-3 0 0.75 -0.0958 1 0.0
O18 O-2 0.04049 0.7437 0.0218 1 0.0
N4 N-3 0.2513 0.7676 0.004 0.841 0.0
O2 O-2 0.2511 0.81463 0.10023 1 0.0
N5 N-3 0.0109 0.7119 0.0925 0.5 0.0
Sm1 Sm+3 0.316577 0.830974 0.082733 1 0.0
O6 O-2 0.19774 0.81019 0.04504 1 0.0
N2 N-3 0.1471 0.6345 -0.0631 0.5 0.0
O30 O-2 0.0589 0.8298 0.0919 1 0.0
O15 O-2 0.13468 0.7511 0.1461 1 0.0
O29 O-2 0.35814 0.862 0.13491 1 0.0
C3 C+4 0.0113 0.7834 -0.0704 1 0.0
N3 N-3 0.1046 0.5722 -0.006 0.5 0.0
O13 O-2 0.17927 0.7549 0.20967 1 0.0
O34 O-2 0.1304 0.6902 0.2428 0.5 0.0
O31 O-2 0.0739 0.655 0.0841 1 0.0
O1 O-2 0.21729 0.90326 0.02496 1 0.0
